data_7026846
loop_
_publ_author_name
'Blagg, Robin J.'
'Connelly, Neil G.'
'Haddow, Mairi F.'
'Hamilton, Alex'
'Lusi, Matteo'
'Orpen, A. Guy'
'Ridgway, Benjamin M.'

_publ_section_title
;
 Isomerism in rhodium(I) N,S-donor heteroscorpionates: ring substituent
 and ancillary ligand effects.
;
_journal_issue 48
_journal_name_full 'Dalton transactions (Cambridge, England : 2003)'
_journal_page_first 11616
_journal_page_last 11627
_journal_paper_doi 10.1039/c0dt00774a
_journal_volume 39
_journal_year 2010
_chemical_formula_moiety 'C34 H39 B N8 O P Rh S2, C H2 Cl2'
_chemical_formula_sum 'C35 H41 B Cl2 N8 O P Rh S2'
_chemical_formula_weight 869.47
_chemical_name_systematic
;
?
;
_space_group_IT_number 2
_symmetry_cell_setting triclinic
_symmetry_space_group_name_Hall '-P 1'
_symmetry_space_group_name_H-M 'P -1'
_atom_sites_solution_hydrogens geom
_atom_sites_solution_primary direct
_atom_sites_solution_secondary difmap
_audit_creation_method SHELXL-97
_cell_angle_alpha 80.982(13)
_cell_angle_beta 74.946(14)
_cell_angle_gamma 76.619(9)
_cell_formula_units_Z 2
_cell_length_a 10.5053(14)
_cell_length_b 12.4117(18)
_cell_length_c 16.077(3)
_cell_measurement_temperature 100(2)
_cell_measurement_theta_max 25.603
_cell_measurement_theta_min 2.164
_cell_volume 1958.9(6)
_computing_cell_refinement 'Bruker SMART V5.628 (Bruker, 2004)'
_computing_data_collection 'Bruker SMART V5.628 (Bruker, 2004)'
_computing_data_reduction 'Bruker SAINT V6.41 (Bruker, 2003)'
_computing_molecular_graphics 'Bruker SHELXTL V6.14 (Bruker AXS, 2003)'
_computing_publication_material 'Bruker SHELXTL V6.14 (Bruker AXS, 2003)'
_computing_structure_refinement 'SHELXL V6.12 (Bruker 2001)'
_computing_structure_solution 'SHELXS V6.12 (Bruker 2001)'
_diffrn_ambient_temperature 100(2)
_diffrn_detector_area_resol_mean 8.5
_diffrn_measured_fraction_theta_full 0.996
_diffrn_measured_fraction_theta_max 0.996
_diffrn_measurement_device_type 'CCD area detector'
_diffrn_measurement_method 'omega scans'
_diffrn_radiation_monochromator graphite
_diffrn_radiation_source 'fine-focus sealed tube'
_diffrn_radiation_type MoK\a
_diffrn_radiation_wavelength 0.71073
_diffrn_reflns_av_R_equivalents 0.0441
_diffrn_reflns_av_sigmaI/netI 0.0597
_diffrn_reflns_limit_h_max 13
_diffrn_reflns_limit_h_min -13
_diffrn_reflns_limit_k_max 16
_diffrn_reflns_limit_k_min -16
_diffrn_reflns_limit_l_max 20
_diffrn_reflns_limit_l_min -20
_diffrn_reflns_number 22642
_diffrn_reflns_theta_full 27.48
_diffrn_reflns_theta_max 27.48
_diffrn_reflns_theta_min 1.32
_diffrn_standards_decay_% 0
_diffrn_standards_number 0
_exptl_absorpt_coefficient_mu 0.760
_exptl_absorpt_correction_T_max 0.95
_exptl_absorpt_correction_T_min 0.858
_exptl_absorpt_correction_type multi-scan
_exptl_absorpt_process_details 'SADABS V2.10'
_exptl_crystal_colour yellow
_exptl_crystal_density_diffrn 1.474
_exptl_crystal_density_method 'not measured'
_exptl_crystal_description rod
_exptl_crystal_F_000 892
_exptl_crystal_size_max 0.22
_exptl_crystal_size_mid 0.08
_exptl_crystal_size_min 0.06
_refine_diff_density_max 0.563
_refine_diff_density_min -0.614
_refine_diff_density_rms 0.155
_refine_ls_extinction_method none
_refine_ls_goodness_of_fit_ref 1.106
_refine_ls_hydrogen_treatment constr
_refine_ls_matrix_type full
_refine_ls_number_parameters 466
_refine_ls_number_reflns 8958
_refine_ls_number_restraints 0
_refine_ls_restrained_S_all 1.106
_refine_ls_R_factor_all 0.0556
_refine_ls_R_factor_gt 0.0412
_refine_ls_shift/su_max 0.001
_refine_ls_shift/su_mean 0.000
_refine_ls_structure_factor_coef Fsqd
_refine_ls_weighting_details 'calc w=1/[\s^2^(Fo^2^)+(0.0542P)^2^+0.0000P] where P=(Fo^2^+2Fc^2^)/3'
_refine_ls_weighting_scheme calc
_refine_ls_wR_factor_gt 0.0932
_refine_ls_wR_factor_ref 0.1122
_reflns_number_gt 7403
_reflns_number_total 8958
_reflns_threshold_expression >2sigma(I)
_cod_data_source_file c0dt00774a.txt
_cod_data_source_block 19
_cod_original_cell_volume 1958.9(5)
_cod_original_sg_symbol_Hall -P1
_cod_original_sg_symbol_H-M P-1
_cod_database_code 7026846

loop_
_symmetry_equiv_pos_as_xyz
'x, y, z'
'-x, -y, -z'

loop_
_atom_site_label
_atom_site_type_symbol
_atom_site_fract_x
_atom_site_fract_y
_atom_site_fract_z
_atom_site_U_iso_or_equiv
_atom_site_adp_type
_atom_site_occupancy
_atom_site_symmetry_multiplicity
_atom_site_calc_flag
_atom_site_refinement_flags
Rh1 Rh 0.90013(2) 0.81985(2) 0.634075(15) 0.01098(8) Uani 1 1 d .
S1 S 0.70474(8) 0.95845(7) 0.62178(5) 0.01631(17) Uani 1 1 d .
S2 S 0.91692(8) 0.72350(7) 0.96925(5) 0.01803(18) Uani 1 1 d .
P1 P 1.09663(8) 0.69532(7) 0.63061(5) 0.01235(17) Uani 1 1 d .
N1 N 0.8785(2) 0.9497(2) 0.78685(16) 0.0120(5) Uani 1 1 d .
N2 N 0.9441(2) 0.9299(2) 0.70311(16) 0.0124(5) Uani 1 1 d .
N3 N 0.6285(2) 0.9534(2) 0.80220(16) 0.0135(5) Uani 1 1 d .
N4 N 0.5102(3) 0.9818(2) 0.86542(17) 0.0153(6) Uani 1 1 d .
N5 N 0.4701(2) 1.0238(2) 0.73495(17) 0.0145(5) Uani 1 1 d .
N6 N 0.7777(2) 0.7735(2) 0.84188(16) 0.0124(5) Uani 1 1 d .
N7 N 0.7105(3) 0.7226(2) 0.80008(16) 0.0151(6) Uani 1 1 d .
N8 N 0.7987(3) 0.6003(2) 0.89519(17) 0.0143(5) Uani 1 1 d .
O1 O 0.8177(3) 0.6884(2) 0.52523(17) 0.0316(6) Uani 1 1 d .
B1 B 0.7558(3) 0.9011(3) 0.8386(2) 0.0137(7) Uani 1 1 d .
H1 H 0.7358 0.9201 0.8994 0.016 Uiso 1 1 calc R
C1 C 0.8527(3) 0.7369(3) 0.5681(2) 0.0194(7) Uani 1 1 d .
C3 C 0.9261(3) 1.0306(3) 0.8103(2) 0.0150(6) Uani 1 1 d .
C4 C 1.0213(3) 1.0636(3) 0.7401(2) 0.0172(7) Uani 1 1 d .
H4 H 1.0710 1.1196 0.7371 0.021 Uiso 1 1 calc R
C5 C 1.0307(3) 0.9993(3) 0.67471(19) 0.0130(6) Uani 1 1 d .
C6 C 0.8822(4) 1.0687(3) 0.8989(2) 0.0256(8) Uani 1 1 d .
H6A H 0.7866 1.1042 0.9100 0.038 Uiso 1 1 calc R
H6B H 0.9353 1.1223 0.9028 0.038 Uiso 1 1 calc R
H6C H 0.8958 1.0045 0.9420 0.038 Uiso 1 1 calc R
C7 C 1.1185(3) 1.0010(3) 0.5855(2) 0.0172(7) Uani 1 1 d .
H7A H 1.1971 0.9400 0.5836 0.026 Uiso 1 1 calc R
H7B H 1.1484 1.0722 0.5697 0.026 Uiso 1 1 calc R
H7C H 1.0679 0.9920 0.5446 0.026 Uiso 1 1 calc R
C8 C 0.6039(3) 0.9772(3) 0.7231(2) 0.0137(6) Uani 1 1 d .
C9 C 0.4178(3) 1.0239(3) 0.8229(2) 0.0149(6) Uani 1 1 d .
C10 C 0.2745(3) 1.0685(3) 0.8637(2) 0.0223(7) Uani 1 1 d .
H10A H 0.2638 1.0680 0.9261 0.033 Uiso 1 1 calc R
H10B H 0.2176 1.0218 0.8535 0.033 Uiso 1 1 calc R
H10C H 0.2478 1.1449 0.8383 0.033 Uiso 1 1 calc R
C11 C 0.3970(3) 1.0617(3) 0.6668(2) 0.0205(7) Uani 1 1 d .
H11A H 0.3025 1.0533 0.6900 0.025 Uiso 1 1 calc R
H11B H 0.4372 1.0139 0.6190 0.025 Uiso 1 1 calc R
C12 C 0.3993(4) 1.1817(3) 0.6315(3) 0.0337(9) Uani 1 1 d .
H12A H 0.3592 1.2296 0.6785 0.051 Uiso 1 1 calc R
H12B H 0.3476 1.2033 0.5867 0.051 Uiso 1 1 calc R
H12C H 0.4924 1.1901 0.6064 0.051 Uiso 1 1 calc R
C13 C 0.8312(3) 0.6991(3) 0.90118(19) 0.0143(6) Uani 1 1 d .
C14 C 0.7250(3) 0.6193(3) 0.8334(2) 0.0156(7) Uani 1 1 d .
C15 C 0.6660(4) 0.5337(3) 0.8103(2) 0.0238(8) Uani 1 1 d .
H15A H 0.6168 0.5668 0.7653 0.036 Uiso 1 1 calc R
H15B H 0.6041 0.5058 0.8617 0.036 Uiso 1 1 calc R
H15C H 0.7380 0.4720 0.7885 0.036 Uiso 1 1 calc R
C16 C 0.8276(3) 0.4973(3) 0.9514(2) 0.0205(7) Uani 1 1 d .
H16A H 0.9171 0.4901 0.9635 0.025 Uiso 1 1 calc R
H16B H 0.8310 0.4330 0.9209 0.025 Uiso 1 1 calc R
C17 C 0.7235(4) 0.4945(3) 1.0358(2) 0.0264(8) Uani 1 1 d .
H17A H 0.7233 0.5556 1.0677 0.040 Uiso 1 1 calc R
H17B H 0.7449 0.4233 1.0704 0.040 Uiso 1 1 calc R
H17C H 0.6345 0.5027 1.0241 0.040 Uiso 1 1 calc R
C18 C 1.1947(3) 0.6634(3) 0.5223(2) 0.0153(6) Uani 1 1 d .
C19 C 1.2820(3) 0.5610(3) 0.5086(2) 0.0230(8) Uani 1 1 d .
H19 H 1.2868 0.5044 0.5556 0.028 Uiso 1 1 calc R
C20 C 1.3619(4) 0.5415(3) 0.4267(2) 0.0281(8) Uani 1 1 d .
H20 H 1.4209 0.4715 0.4178 0.034 Uiso 1 1 calc R
C21 C 1.3558(4) 0.6234(3) 0.3583(2) 0.0243(8) Uani 1 1 d .
H21 H 1.4113 0.6100 0.3025 0.029 Uiso 1 1 calc R
C22 C 1.2689(3) 0.7250(3) 0.3708(2) 0.0230(8) Uani 1 1 d .
H22 H 1.2641 0.7814 0.3237 0.028 Uiso 1 1 calc R
C23 C 1.1887(3) 0.7441(3) 0.4527(2) 0.0183(7) Uani 1 1 d .
H23 H 1.1287 0.8137 0.4610 0.022 Uiso 1 1 calc R
C24 C 1.0798(3) 0.5565(3) 0.6862(2) 0.0153(6) Uani 1 1 d .
C25 C 1.0114(3) 0.4940(3) 0.6557(2) 0.0252(8) Uani 1 1 d .
H25 H 0.9754 0.5233 0.6065 0.030 Uiso 1 1 calc R
C26 C 0.9948(4) 0.3891(3) 0.6960(3) 0.0286(8) Uani 1 1 d .
H26 H 0.9494 0.3463 0.6739 0.034 Uiso 1 1 calc R
C27 C 1.0450(4) 0.3472(3) 0.7689(2) 0.0268(8) Uani 1 1 d .
H27 H 1.0315 0.2764 0.7977 0.032 Uiso 1 1 calc R
C28 C 1.1141(4) 0.4079(3) 0.7996(2) 0.0270(8) Uani 1 1 d .
H28 H 1.1497 0.3783 0.8489 0.032 Uiso 1 1 calc R
C29 C 1.1318(3) 0.5122(3) 0.7586(2) 0.0209(7) Uani 1 1 d .
H29 H 1.1796 0.5538 0.7801 0.025 Uiso 1 1 calc R
C30 C 1.2176(3) 0.7324(2) 0.6788(2) 0.0131(6) Uani 1 1 d .
C31 C 1.1742(3) 0.7606(3) 0.7641(2) 0.0157(7) Uani 1 1 d .
H31 H 1.0826 0.7645 0.7936 0.019 Uiso 1 1 calc R
C32 C 1.2636(3) 0.7827(3) 0.8057(2) 0.0184(7) Uani 1 1 d .
H32 H 1.2336 0.8008 0.8639 0.022 Uiso 1 1 calc R
C33 C 1.3976(3) 0.7786(3) 0.7626(2) 0.0208(7) Uani 1 1 d .
H33 H 1.4594 0.7928 0.7915 0.025 Uiso 1 1 calc R
C34 C 1.4405(3) 0.7539(3) 0.6777(2) 0.0237(8) Uani 1 1 d .
H34 H 1.5316 0.7531 0.6480 0.028 Uiso 1 1 calc R
C35 C 1.3524(3) 0.7301(3) 0.6350(2) 0.0172(7) Uani 1 1 d .
H35 H 1.3831 0.7125 0.5768 0.021 Uiso 1 1 calc R
C36 C 0.4875(4) 0.2053(3) 0.9578(2) 0.0233(8) Uani 1 1 d .
H36A H 0.3896 0.2192 0.9840 0.028 Uiso 1 1 calc R
H36B H 0.5225 0.1240 0.9648 0.028 Uiso 1 1 calc R
Cl1 Cl 0.51564(11) 0.25350(8) 0.84627(6) 0.0360(2) Uani 1 1 d .
Cl2 Cl 0.56742(9) 0.27286(8) 1.01190(6) 0.0288(2) Uani 1 1 d .

loop_
_atom_site_aniso_label
_atom_site_aniso_U_11
_atom_site_aniso_U_22
_atom_site_aniso_U_33
_atom_site_aniso_U_23
_atom_site_aniso_U_13
_atom_site_aniso_U_12
Rh1 0.00954(12) 0.01301(13) 0.01100(13) -0.00227(9) -0.00348(9) -0.00152(9)
S1 0.0124(4) 0.0219(4) 0.0123(4) -0.0008(3) -0.0032(3) 0.0010(3)
S2 0.0188(4) 0.0203(4) 0.0172(4) 0.0007(3) -0.0098(3) -0.0036(3)
P1 0.0115(4) 0.0142(4) 0.0114(4) -0.0019(3) -0.0029(3) -0.0019(3)
N1 0.0103(12) 0.0149(14) 0.0097(12) -0.0018(10) -0.0017(10) -0.0006(10)
N2 0.0110(12) 0.0161(14) 0.0103(12) -0.0016(10) -0.0034(10) -0.0019(10)
N3 0.0103(12) 0.0148(14) 0.0134(13) -0.0020(11) -0.0006(10) -0.0009(10)
N4 0.0113(13) 0.0178(14) 0.0155(13) -0.0046(11) -0.0005(11) -0.0017(11)
N5 0.0098(12) 0.0183(14) 0.0152(13) -0.0008(11) -0.0038(11) -0.0018(11)
N6 0.0097(12) 0.0162(14) 0.0120(12) -0.0010(10) -0.0048(10) -0.0018(10)
N7 0.0141(13) 0.0183(15) 0.0137(13) -0.0027(11) -0.0043(11) -0.0029(11)
N8 0.0160(13) 0.0120(13) 0.0152(13) 0.0013(11) -0.0058(11) -0.0026(11)
O1 0.0370(15) 0.0278(15) 0.0391(16) -0.0123(12) -0.0239(13) -0.0015(12)
B1 0.0104(16) 0.0178(19) 0.0137(17) -0.0009(14) -0.0033(14) -0.0044(14)
C1 0.0168(16) 0.0200(18) 0.0209(17) -0.0014(14) -0.0069(14) -0.0002(14)
C3 0.0138(15) 0.0164(16) 0.0167(16) -0.0050(13) -0.0061(13) -0.0017(13)
C4 0.0155(16) 0.0169(17) 0.0217(17) -0.0029(13) -0.0071(14) -0.0043(13)
C5 0.0095(14) 0.0142(16) 0.0132(15) 0.0021(12) -0.0024(12) -0.0006(12)
C6 0.0253(18) 0.031(2) 0.0235(18) -0.0121(16) -0.0003(15) -0.0118(16)
C7 0.0149(15) 0.0210(18) 0.0161(16) 0.0022(13) -0.0046(13) -0.0064(13)
C8 0.0126(15) 0.0118(15) 0.0165(15) -0.0046(12) -0.0029(12) -0.0003(12)
C9 0.0122(15) 0.0162(16) 0.0156(15) -0.0036(13) -0.0018(13) -0.0017(12)
C10 0.0132(16) 0.033(2) 0.0191(17) -0.0047(15) -0.0034(14) -0.0007(14)
C11 0.0106(15) 0.033(2) 0.0189(17) -0.0002(15) -0.0075(13) -0.0029(14)
C12 0.033(2) 0.034(2) 0.035(2) 0.0049(18) -0.0190(19) -0.0012(18)
C13 0.0111(14) 0.0173(17) 0.0120(15) -0.0013(12) -0.0017(12) 0.0010(12)
C14 0.0120(15) 0.0183(17) 0.0138(15) -0.0033(13) -0.0004(12) 0.0002(12)
C15 0.0260(18) 0.0196(18) 0.0287(19) -0.0034(15) -0.0126(16) -0.0029(15)
C16 0.0231(17) 0.0157(17) 0.0227(18) 0.0026(14) -0.0099(15) -0.0018(14)
C17 0.033(2) 0.0213(19) 0.0260(19) 0.0056(15) -0.0092(16) -0.0112(16)
C18 0.0159(15) 0.0183(17) 0.0138(15) -0.0031(13) -0.0037(13) -0.0064(13)
C19 0.0267(19) 0.0200(18) 0.0186(17) -0.0029(14) -0.0008(15) -0.0021(15)
C20 0.032(2) 0.0211(19) 0.027(2) -0.0100(16) -0.0010(16) 0.0011(16)
C21 0.0284(19) 0.030(2) 0.0151(16) -0.0098(15) 0.0036(14) -0.0125(16)
C22 0.0252(18) 0.029(2) 0.0157(17) -0.0013(15) -0.0041(14) -0.0089(15)
C23 0.0175(16) 0.0199(18) 0.0174(16) -0.0021(13) -0.0039(13) -0.0035(13)
C24 0.0138(15) 0.0134(16) 0.0162(16) -0.0028(13) 0.0012(13) -0.0022(12)
C25 0.0247(18) 0.0207(19) 0.033(2) -0.0029(16) -0.0129(16) -0.0030(15)
C26 0.0273(19) 0.0187(19) 0.043(2) -0.0055(17) -0.0117(18) -0.0057(15)
C27 0.034(2) 0.0143(18) 0.0271(19) -0.0010(15) 0.0018(16) -0.0064(15)
C28 0.043(2) 0.0167(18) 0.0208(18) -0.0013(14) -0.0098(17) -0.0017(16)
C29 0.0285(19) 0.0174(17) 0.0190(17) -0.0029(14) -0.0094(15) -0.0041(14)
C30 0.0125(15) 0.0098(15) 0.0176(16) -0.0009(12) -0.0063(13) -0.0008(12)
C31 0.0152(15) 0.0145(16) 0.0180(16) -0.0004(13) -0.0059(13) -0.0029(13)
C32 0.0215(17) 0.0156(17) 0.0204(17) -0.0038(13) -0.0106(14) -0.0009(13)
C33 0.0222(17) 0.0145(17) 0.0310(19) -0.0023(14) -0.0163(15) -0.0030(14)
C34 0.0119(16) 0.0234(19) 0.035(2) 0.0010(16) -0.0058(15) -0.0056(14)
C35 0.0161(16) 0.0149(16) 0.0205(17) -0.0017(13) -0.0049(13) -0.0025(13)
C36 0.0291(19) 0.026(2) 0.0147(16) -0.0004(14) -0.0029(15) -0.0096(16)
Cl1 0.0611(7) 0.0323(5) 0.0173(4) 0.0013(4) -0.0065(4) -0.0201(5)
Cl2 0.0334(5) 0.0297(5) 0.0262(5) -0.0078(4) -0.0091(4) -0.0066(4)

loop_
_atom_type_symbol
_atom_type_description
_atom_type_scat_dispersion_real
_atom_type_scat_dispersion_imag
_atom_type_scat_source
C C 0.0033 0.0016 'International Tables Vol C Tables 4.2.6.8 and 6.1.1.4'
H H 0.0000 0.0000 'International Tables Vol C Tables 4.2.6.8 and 6.1.1.4'
B B 0.0013 0.0007 'International Tables Vol C Tables 4.2.6.8 and 6.1.1.4'
Cl Cl 0.1484 0.1585 'International Tables Vol C Tables 4.2.6.8 and 6.1.1.4'
N N 0.0061 0.0033 'International Tables Vol C Tables 4.2.6.8 and 6.1.1.4'
O O 0.0106 0.0060 'International Tables Vol C Tables 4.2.6.8 and 6.1.1.4'
P P 0.1023 0.0942 'International Tables Vol C Tables 4.2.6.8 and 6.1.1.4'
S S 0.1246 0.1234 'International Tables Vol C Tables 4.2.6.8 and 6.1.1.4'
Rh Rh -1.1178 0.9187 'International Tables Vol C Tables 4.2.6.8 and 6.1.1.4'

loop_
_geom_angle_atom_site_label_1
_geom_angle_atom_site_label_2
_geom_angle_atom_site_label_3
_geom_angle
C1 Rh1 N2 173.98(12)
C1 Rh1 P1 89.81(10)
N2 Rh1 P1 95.15(7)
C1 Rh1 S1 88.83(10)
N2 Rh1 S1 85.87(7)
P1 Rh1 S1 173.62(3)
C8 S1 Rh1 109.11(11)
C30 P1 C18 103.39(14)
C30 P1 C24 102.70(14)
C18 P1 C24 102.30(14)
C30 P1 Rh1 116.42(10)
C18 P1 Rh1 115.02(10)
C24 P1 Rh1 115.12(10)
C3 N1 N2 109.1(2)
C3 N1 B1 126.0(3)
N2 N1 B1 124.2(2)
C5 N2 N1 107.4(2)
C5 N2 Rh1 128.2(2)
N1 N2 Rh1 124.24(19)
C8 N3 N4 110.5(2)
C8 N3 B1 135.0(3)
N4 N3 B1 114.5(2)
C9 N4 N3 105.2(2)
C8 N5 C9 107.0(2)
C8 N5 C11 125.8(3)
C9 N5 C11 127.1(3)
C13 N6 N7 110.4(2)
C13 N6 B1 125.3(3)
N7 N6 B1 122.1(2)
C14 N7 N6 105.6(2)
C13 N8 C14 107.6(3)
C13 N8 C16 125.0(3)
C14 N8 C16 127.2(3)
N1 B1 N6 114.0(3)
N1 B1 N3 111.7(2)
N6 B1 N3 108.0(2)
N1 B1 H1 107.6
N6 B1 H1 107.6
N3 B1 H1 107.6
O1 C1 Rh1 176.6(3)
N1 C3 C4 107.5(3)
N1 C3 C6 123.5(3)
C4 C3 C6 129.0(3)
C3 C4 C5 106.8(3)
C3 C4 H4 126.6
C5 C4 H4 126.6
N2 C5 C4 109.1(3)
N2 C5 C7 122.0(3)
C4 C5 C7 128.9(3)
C3 C6 H6A 109.5
C3 C6 H6B 109.5
H6A C6 H6B 109.5
C3 C6 H6C 109.5
H6A C6 H6C 109.5
H6B C6 H6C 109.5
C5 C7 H7A 109.5
C5 C7 H7B 109.5
H7A C7 H7B 109.5
C5 C7 H7C 109.5
H7A C7 H7C 109.5
H7B C7 H7C 109.5
N3 C8 N5 106.1(3)
N3 C8 S1 132.4(2)
N5 C8 S1 121.5(2)
N4 C9 N5 111.1(3)
N4 C9 C10 124.5(3)
N5 C9 C10 124.4(3)
C9 C10 H10A 109.5
C9 C10 H10B 109.5
H10A C10 H10B 109.5
C9 C10 H10C 109.5
H10A C10 H10C 109.5
H10B C10 H10C 109.5
N5 C11 C12 112.8(3)
N5 C11 H11A 109.0
C12 C11 H11A 109.0
N5 C11 H11B 109.0
C12 C11 H11B 109.0
H11A C11 H11B 107.8
C11 C12 H12A 109.5
C11 C12 H12B 109.5
H12A C12 H12B 109.5
C11 C12 H12C 109.5
H12A C12 H12C 109.5
H12B C12 H12C 109.5
N6 C13 N8 105.4(3)
N6 C13 S2 127.3(2)
N8 C13 S2 127.2(2)
N7 C14 N8 111.1(3)
N7 C14 C15 124.7(3)
N8 C14 C15 124.2(3)
C14 C15 H15A 109.5
C14 C15 H15B 109.5
H15A C15 H15B 109.5
C14 C15 H15C 109.5
H15A C15 H15C 109.5
H15B C15 H15C 109.5
N8 C16 C17 112.2(3)
N8 C16 H16A 109.2
C17 C16 H16A 109.2
N8 C16 H16B 109.2
C17 C16 H16B 109.2
H16A C16 H16B 107.9
C16 C17 H17A 109.5
C16 C17 H17B 109.5
H17A C17 H17B 109.5
C16 C17 H17C 109.5
H17A C17 H17C 109.5
H17B C17 H17C 109.5
C23 C18 C19 118.7(3)
C23 C18 P1 119.8(2)
C19 C18 P1 121.4(2)
C20 C19 C18 120.3(3)
C20 C19 H19 119.9
C18 C19 H19 119.9
C21 C20 C19 120.2(3)
C21 C20 H20 119.9
C19 C20 H20 119.9
C20 C21 C22 120.1(3)
C20 C21 H21 119.9
C22 C21 H21 119.9
C21 C22 C23 119.5(3)
C21 C22 H22 120.2
C23 C22 H22 120.2
C18 C23 C22 121.2(3)
C18 C23 H23 119.4
C22 C23 H23 119.4
C25 C24 C29 118.8(3)
C25 C24 P1 118.7(2)
C29 C24 P1 122.5(2)
C24 C25 C26 120.9(3)
C24 C25 H25 119.6
C26 C25 H25 119.6
C27 C26 C25 119.6(3)
C27 C26 H26 120.2
C25 C26 H26 120.2
C28 C27 C26 120.2(3)
C28 C27 H27 119.9
C26 C27 H27 119.9
C27 C28 C29 120.1(3)
C27 C28 H28 119.9
C29 C28 H28 119.9
C28 C29 C24 120.4(3)
C28 C29 H29 119.8
C24 C29 H29 119.8
C31 C30 C35 119.2(3)
C31 C30 P1 118.1(2)
C35 C30 P1 122.6(2)
C32 C31 C30 120.5(3)
C32 C31 H31 119.7
C30 C31 H31 119.7
C31 C32 C33 120.1(3)
C31 C32 H32 120.0
C33 C32 H32 120.0
C34 C33 C32 119.8(3)
C34 C33 H33 120.1
C32 C33 H33 120.1
C33 C34 C35 121.0(3)
C33 C34 H34 119.5
C35 C34 H34 119.5
C34 C35 C30 119.3(3)
C34 C35 H35 120.3
C30 C35 H35 120.3
Cl2 C36 Cl1 110.97(19)
Cl2 C36 H36A 109.4
Cl1 C36 H36A 109.4
Cl2 C36 H36B 109.4
Cl1 C36 H36B 109.4
H36A C36 H36B 108.0

loop_
_geom_bond_atom_site_label_1
_geom_bond_atom_site_label_2
_geom_bond_distance
Rh1 C1 1.813(3)
Rh1 N2 2.084(3)
Rh1 P1 2.2681(9)
Rh1 S1 2.3835(8)
S1 C8 1.715(3)
S2 C13 1.686(3)
P1 C30 1.823(3)
P1 C18 1.829(3)
P1 C24 1.837(3)
N1 C3 1.359(4)
N1 N2 1.375(3)
N1 B1 1.537(4)
N2 C5 1.342(4)
N3 C8 1.337(4)
N3 N4 1.398(3)
N3 B1 1.561(4)
N4 C9 1.296(4)
N5 C8 1.366(4)
N5 C9 1.378(4)
N5 C11 1.455(4)
N6 C13 1.356(4)
N6 N7 1.390(3)
N6 B1 1.541(4)
N7 C14 1.301(4)
N8 C13 1.370(4)
N8 C14 1.372(4)
N8 C16 1.464(4)
O1 C1 1.156(4)
B1 H1 1.0000
C3 C4 1.379(5)
C3 C6 1.495(4)
C4 C5 1.387(4)
C4 H4 0.9500
C5 C7 1.490(4)
C6 H6A 0.9800
C6 H6B 0.9800
C6 H6C 0.9800
C7 H7A 0.9800
C7 H7B 0.9800
C7 H7C 0.9800
C9 C10 1.489(4)
C10 H10A 0.9800
C10 H10B 0.9800
C10 H10C 0.9800
C11 C12 1.512(5)
C11 H11A 0.9900
C11 H11B 0.9900
C12 H12A 0.9800
C12 H12B 0.9800
C12 H12C 0.9800
C14 C15 1.483(5)
C15 H15A 0.9800
C15 H15B 0.9800
C15 H15C 0.9800
C16 C17 1.506(5)
C16 H16A 0.9900
C16 H16B 0.9900
C17 H17A 0.9800
C17 H17B 0.9800
C17 H17C 0.9800
C18 C23 1.384(4)
C18 C19 1.395(5)
C19 C20 1.389(5)
C19 H19 0.9500
C20 C21 1.379(5)
C20 H20 0.9500
C21 C22 1.384(5)
C21 H21 0.9500
C22 C23 1.388(5)
C22 H22 0.9500
C23 H23 0.9500
C24 C25 1.385(5)
C24 C29 1.396(4)
C25 C26 1.389(5)
C25 H25 0.9500
C26 C27 1.387(5)
C26 H26 0.9500
C27 C28 1.376(5)
C27 H27 0.9500
C28 C29 1.388(5)
C28 H28 0.9500
C29 H29 0.9500
C30 C31 1.401(4)
C30 C35 1.404(4)
C31 C32 1.382(4)
C31 H31 0.9500
C32 C33 1.390(5)
C32 H32 0.9500
C33 C34 1.382(5)
C33 H33 0.9500
C34 C35 1.391(4)
C34 H34 0.9500
C35 H35 0.9500
C36 Cl2 1.760(3)
C36 Cl1 1.769(3)
C36 H36A 0.9900
C36 H36B 0.9900

loop_
_geom_torsion_atom_site_label_1
_geom_torsion_atom_site_label_2
_geom_torsion_atom_site_label_3
_geom_torsion_atom_site_label_4
_geom_torsion
C1 Rh1 S1 C8 119.69(16)
N2 Rh1 S1 C8 -63.16(14)
C1 Rh1 P1 C30 173.73(16)
N2 Rh1 P1 C30 -2.85(13)
C1 Rh1 P1 C18 52.58(16)
N2 Rh1 P1 C18 -124.00(13)
C1 Rh1 P1 C24 -66.00(16)
N2 Rh1 P1 C24 117.41(13)
C3 N1 N2 C5 -0.7(3)
B1 N1 N2 C5 170.1(3)
C3 N1 N2 Rh1 -176.25(19)
B1 N1 N2 Rh1 -5.4(4)
P1 Rh1 N2 C5 73.6(2)
S1 Rh1 N2 C5 -100.1(2)
P1 Rh1 N2 N1 -111.8(2)
S1 Rh1 N2 N1 74.6(2)
C8 N3 N4 C9 -1.1(3)
B1 N3 N4 C9 179.6(3)
C13 N6 N7 C14 -0.6(3)
B1 N6 N7 C14 -164.3(3)
C3 N1 B1 N6 -137.4(3)
N2 N1 B1 N6 53.4(4)
C3 N1 B1 N3 99.8(3)
N2 N1 B1 N3 -69.4(4)
C13 N6 B1 N1 87.2(4)
N7 N6 B1 N1 -111.6(3)
C13 N6 B1 N3 -148.1(3)
N7 N6 B1 N3 13.1(4)
C8 N3 B1 N1 44.6(5)
N4 N3 B1 N1 -136.3(3)
C8 N3 B1 N6 -81.5(4)
N4 N3 B1 N6 97.6(3)
N2 N1 C3 C4 0.9(3)
B1 N1 C3 C4 -169.7(3)
N2 N1 C3 C6 -176.6(3)
B1 N1 C3 C6 12.8(5)
N1 C3 C4 C5 -0.8(3)
C6 C3 C4 C5 176.5(3)
N1 N2 C5 C4 0.1(3)
Rh1 N2 C5 C4 175.5(2)
N1 N2 C5 C7 -179.6(3)
Rh1 N2 C5 C7 -4.2(4)
C3 C4 C5 N2 0.4(3)
C3 C4 C5 C7 -179.9(3)
N4 N3 C8 N5 1.5(3)
B1 N3 C8 N5 -179.4(3)
N4 N3 C8 S1 -178.0(3)
B1 N3 C8 S1 1.1(6)
C9 N5 C8 N3 -1.3(3)
C11 N5 C8 N3 -179.1(3)
C9 N5 C8 S1 178.3(2)
C11 N5 C8 S1 0.5(4)
Rh1 S1 C8 N3 20.0(3)
Rh1 S1 C8 N5 -159.4(2)
N3 N4 C9 N5 0.3(3)
N3 N4 C9 C10 -178.7(3)
C8 N5 C9 N4 0.6(4)
C11 N5 C9 N4 178.4(3)
C8 N5 C9 C10 179.6(3)
C11 N5 C9 C10 -2.6(5)
C8 N5 C11 C12 -89.0(4)
C9 N5 C11 C12 93.6(4)
N7 N6 C13 N8 0.9(3)
B1 N6 C13 N8 164.0(3)
N7 N6 C13 S2 -178.0(2)
B1 N6 C13 S2 -14.9(4)
C14 N8 C13 N6 -0.9(3)
C16 N8 C13 N6 -175.5(3)
C14 N8 C13 S2 178.0(2)
C16 N8 C13 S2 3.4(5)
N6 N7 C14 N8 0.0(3)
N6 N7 C14 C15 178.0(3)
C13 N8 C14 N7 0.6(4)
C16 N8 C14 N7 175.0(3)
C13 N8 C14 C15 -177.4(3)
C16 N8 C14 C15 -3.0(5)
C13 N8 C16 C17 82.6(4)
C14 N8 C16 C17 -90.9(4)
C30 P1 C18 C23 -96.7(3)
C24 P1 C18 C23 156.8(3)
Rh1 P1 C18 C23 31.3(3)
C30 P1 C18 C19 79.5(3)
C24 P1 C18 C19 -26.9(3)
Rh1 P1 C18 C19 -152.5(2)
C23 C18 C19 C20 0.5(5)
P1 C18 C19 C20 -175.7(3)
C18 C19 C20 C21 0.2(6)
C19 C20 C21 C22 -0.7(6)
C20 C21 C22 C23 0.4(5)
C19 C18 C23 C22 -0.9(5)
P1 C18 C23 C22 175.5(2)
C21 C22 C23 C18 0.4(5)
C30 P1 C24 C25 -169.6(3)
C18 P1 C24 C25 -62.6(3)
Rh1 P1 C24 C25 62.9(3)
C30 P1 C24 C29 11.2(3)
C18 P1 C24 C29 118.2(3)
Rh1 P1 C24 C29 -116.3(3)
C29 C24 C25 C26 -0.1(5)
P1 C24 C25 C26 -179.3(3)
C24 C25 C26 C27 1.3(6)
C25 C26 C27 C28 -1.8(6)
C26 C27 C28 C29 1.2(6)
C27 C28 C29 C24 0.0(5)
C25 C24 C29 C28 -0.6(5)
P1 C24 C29 C28 178.6(3)
C18 P1 C30 C31 -179.2(2)
C24 P1 C30 C31 -73.0(3)
Rh1 P1 C30 C31 53.7(3)
C18 P1 C30 C35 -1.3(3)
C24 P1 C30 C35 104.8(3)
Rh1 P1 C30 C35 -128.5(2)
C35 C30 C31 C32 -1.9(5)
P1 C30 C31 C32 176.0(2)
C30 C31 C32 C33 0.8(5)
C31 C32 C33 C34 0.9(5)
C32 C33 C34 C35 -1.6(5)
C33 C34 C35 C30 0.6(5)
C31 C30 C35 C34 1.2(5)
P1 C30 C35 C34 -176.6(3)
